data_4032768
loop_
_publ_author_name
'Pan, San-Jiang'
'Ye, Gang'
'Jia, Fei'
'He, Zhenfeng'
'Ke, Hua'
'Yao, Huan'
'Fan, Zhi'
'Jiang, Wei'

_publ_section_title
;
 Regioselective Synthesis of Methylene-Bridged Naphthalene Oligomers and
 Their Host-Guest Chemistry.
;
_journal_issue 18
_journal_name_full 'The Journal of organic chemistry'
_journal_page_first 9570
_journal_page_last 9575
_journal_paper_doi 10.1021/acs.joc.7b01579
_journal_volume 82
_journal_year 2017
_chemical_formula_moiety 'C56 H72 O6'
_chemical_formula_sum 'C56 H72 O6'
_chemical_formula_weight 841.13
_space_group_crystal_system monoclinic
_space_group_IT_number 14
_space_group_name_Hall '-P 2yn'
_space_group_name_H-M_alt 'P 1 21/n 1'
_symmetry_space_group_name_Hall '-P 2yn'
_symmetry_space_group_name_H-M 'P 1 21/n 1'
_atom_sites_solution_hydrogens geom
_atom_sites_solution_primary dual
_audit_creation_date 2017-04-19
_audit_creation_method
;
Olex2 1.2
(compiled 2017.01.04 svn.r3372 for OlexSys, GUI svn.r5292)
;
_cell_angle_alpha 90
_cell_angle_beta 114.262(2)
_cell_angle_gamma 90
_cell_formula_units_Z 2
_cell_length_a 18.2454(8)
_cell_length_b 7.4219(3)
_cell_length_c 18.7073(7)
_cell_measurement_reflns_used 3707
_cell_measurement_temperature 150.0
_cell_measurement_theta_max 58.77
_cell_measurement_theta_min 2.85
_cell_volume 2309.51(17)
_computing_cell_refinement 'SAINT v8.37A (Bruker, 2015)'
_computing_data_reduction 'SAINT v8.37A (Bruker, 2015)'
_computing_molecular_graphics 'Olex2 (Dolomanov et al., 2009)'
_computing_publication_material 'Olex2 (Dolomanov et al., 2009)'
_computing_structure_refinement 'XL (Sheldrick, 2008)'
_computing_structure_solution 'ShelXT (Sheldrick, 2015)'
_diffrn_ambient_temperature 150.0
_diffrn_detector 'Bruker APEX2 area detector'
_diffrn_detector_area_resol_mean 7.9
_diffrn_detector_type 'CCD area detector'
_diffrn_measured_fraction_theta_full 0.990
_diffrn_measured_fraction_theta_max 0.990
_diffrn_measurement_device 'three-circle diffractometer'
_diffrn_measurement_device_type 'Bruker SMART APEX2 area detector'
_diffrn_measurement_method '\w and \f scans'
_diffrn_radiation_monochromator 'mirror optics'
_diffrn_radiation_probe x-ray
_diffrn_radiation_type CuK\a
_diffrn_radiation_wavelength 1.54178
_diffrn_reflns_av_R_equivalents 0.0507
_diffrn_reflns_av_unetI/netI 0.0586
_diffrn_reflns_Laue_measured_fraction_full 0.990
_diffrn_reflns_Laue_measured_fraction_max 0.990
_diffrn_reflns_limit_h_max 20
_diffrn_reflns_limit_h_min -20
_diffrn_reflns_limit_k_max 8
_diffrn_reflns_limit_k_min -8
_diffrn_reflns_limit_l_max 20
_diffrn_reflns_limit_l_min -18
_diffrn_reflns_number 10051
_diffrn_reflns_point_group_measured_fraction_full 0.990
_diffrn_reflns_point_group_measured_fraction_max 0.990
_diffrn_reflns_theta_full 59.024
_diffrn_reflns_theta_max 59.024
_diffrn_reflns_theta_min 2.848
_diffrn_source 'microfocus sealed X-ray tube'
_diffrn_source_type 'Incoatec I\ms'
_diffrn_standards_number 0
_exptl_absorpt_coefficient_mu 0.598
_exptl_absorpt_correction_T_max 0.7516
_exptl_absorpt_correction_T_min 0.6695
_exptl_absorpt_correction_type multi-scan
_exptl_absorpt_process_details
'SADABS-2014/5 (Bruker,2014/5) was used for absorption correction. wR2(int) was 0.0727 before and 0.0601 after correction. The Ratio of minimum to maximum transmission is 0.8908. The \l/2 correction factor is Not present.'
_exptl_crystal_colour colourless
_exptl_crystal_colour_primary colourless
_exptl_crystal_density_diffrn 1.210
_exptl_crystal_description block
_exptl_crystal_F_000 912
_exptl_crystal_size_max 0.1
_exptl_crystal_size_mid 0.1
_exptl_crystal_size_min 0.05
_refine_diff_density_max 0.507
_refine_diff_density_min -0.257
_refine_diff_density_rms 0.056
_refine_ls_extinction_method none
_refine_ls_goodness_of_fit_ref 1.025
_refine_ls_hydrogen_treatment constr
_refine_ls_matrix_type full
_refine_ls_number_parameters 283
_refine_ls_number_reflns 3299
_refine_ls_number_restraints 0
_refine_ls_restrained_S_all 1.025
_refine_ls_R_factor_all 0.0870
_refine_ls_R_factor_gt 0.0545
_refine_ls_shift/su_max 0.000
_refine_ls_shift/su_mean 0.000
_refine_ls_structure_factor_coef Fsqd
_refine_ls_weighting_details 'w=1/[\s^2^(Fo^2^)+(0.0855P)^2^] where P=(Fo^2^+2Fc^2^)/3'
_refine_ls_weighting_scheme calc
_refine_ls_wR_factor_gt 0.1305
_refine_ls_wR_factor_ref 0.1478
_reflns_Friedel_coverage 0.000
_reflns_number_gt 2290
_reflns_number_total 3299
_reflns_threshold_expression 'I > 2\s(I)'
_cod_data_source_file jo7b01579_si_004.cif
_cod_data_source_block 11n
_cod_depositor_comments 'Adding full bibliography for 4032768--4032770.cif.'
_cod_database_code 4032768
_shelx_shelxl_version_number 2014/7
_shelx_space_group_comment
;
The symmetry employed for this shelxl refinement is uniquely defined
by the following loop, which should always be used as a source of
symmetry information in preference to the above space-group names.
They are only intended as comments.
;
_olex2_refinement_description
;
1. Fixed Uiso
 At 1.2 times of:
  All C(H) groups, All C(H,H) groups
 At 1.5 times of:
  All C(H,H,H) groups
2.a Secondary CH2 refined with riding coordinates:
 C11(H11A,H11B), C12(H12A,H12B), C13(H13A,H13B), C15(H15A,H15B), C16(H16A,
 H16B), C17(H17A,H17B), C19(H19A,H19B), C25(H25A,H25B), C26(H26A,H26B),
 C27(H27A,H27B)
2.b Aromatic/amide H refined with riding coordinates:
 C2(H2), C5(H5), C6(H6), C7(H7), C8(H8), C22(H22), C23(H23)
2.c Idealised Me refined as rotating group:
 C14(H14A,H14B,H14C), C18(H18A,H18B,H18C), C28(H28A,H28B,H28C)
;
_olex2_submission_special_instructions 'No special instructions were received'

loop_
_space_group_symop_operation_xyz
'x, y, z'
'-x+1/2, y+1/2, -z+1/2'
'-x, -y, -z'
'x-1/2, -y-1/2, z-1/2'

loop_
_atom_site_label
_atom_site_type_symbol
_atom_site_fract_x
_atom_site_fract_y
_atom_site_fract_z
_atom_site_U_iso_or_equiv
_atom_site_adp_type
_atom_site_occupancy
_atom_site_site_symmetry_order
_atom_site_calc_flag
_atom_site_refinement_flags_posn
O1 O 0.44181(9) 0.7545(2) 0.30438(10) 0.0275(5) Uani 1 1 d .
O2 O 0.88604(9) 0.8263(2) 0.35905(9) 0.0223(5) Uani 1 1 d .
O3 O 0.77632(9) 0.3760(2) 0.44103(10) 0.0223(5) Uani 1 1 d .
C1 C 0.52219(14) 0.7646(4) 0.31954(15) 0.0216(6) Uani 1 1 d .
C2 C 0.55312(14) 0.8201(4) 0.26808(15) 0.0228(7) Uani 1 1 d .
H2 H 0.5180 0.8575 0.2168 0.027 Uiso 1 1 calc R
C3 C 0.63775(13) 0.8223(3) 0.29097(14) 0.0187(6) Uani 1 1 d .
C4 C 0.69099(14) 0.7620(3) 0.36697(14) 0.0169(6) Uani 1 1 d .
C5 C 0.65522(14) 0.7073(4) 0.41781(15) 0.0221(6) Uani 1 1 d .
H5 H 0.6888 0.6688 0.4694 0.027 Uiso 1 1 calc R
C6 C 0.57392(14) 0.7084(4) 0.39497(15) 0.0249(7) Uani 1 1 d .
H6 H 0.5521 0.6705 0.4307 0.030 Uiso 1 1 calc R
C7 C 0.67017(14) 0.8828(4) 0.23901(15) 0.0214(6) Uani 1 1 d .
H7 H 0.6351 0.9242 0.1884 0.026 Uiso 1 1 calc R
C8 C 0.75164(14) 0.8834(3) 0.25992(15) 0.0199(6) Uani 1 1 d .
H8 H 0.7726 0.9242 0.2239 0.024 Uiso 1 1 calc R
C9 C 0.80354(13) 0.8238(3) 0.33433(14) 0.0194(6) Uani 1 1 d .
C10 C 0.77619(14) 0.7631(3) 0.38922(14) 0.0157(6) Uani 1 1 d .
C11 C 0.38530(14) 0.7933(4) 0.22627(15) 0.0281(7) Uani 1 1 d .
H11A H 0.3952 0.7142 0.1886 0.034 Uiso 1 1 calc R
H11B H 0.3910 0.9201 0.2129 0.034 Uiso 1 1 calc R
C12 C 0.30217(14) 0.7616(4) 0.22177(16) 0.0284(7) Uani 1 1 d .
H12A H 0.2916 0.8471 0.2571 0.034 Uiso 1 1 calc R
H12B H 0.2987 0.6379 0.2399 0.034 Uiso 1 1 calc R
C13 C 0.23885(15) 0.7857(5) 0.13884(17) 0.0394(8) Uani 1 1 d .
H13A H 0.2442 0.9082 0.1206 0.047 Uiso 1 1 calc R
H13B H 0.2495 0.6984 0.1042 0.047 Uiso 1 1 calc R
C14 C 0.15330(16) 0.7605(5) 0.13031(19) 0.0539(11) Uani 1 1 d .
H14A H 0.1163 0.7709 0.0749 0.081 Uiso 1 1 calc GR
H14B H 0.1405 0.8532 0.1607 0.081 Uiso 1 1 calc GR
H14C H 0.1477 0.6410 0.1498 0.081 Uiso 1 1 calc GR
C15 C 0.91740(14) 0.8427(4) 0.30036(15) 0.0234(6) Uani 1 1 d .
H15A H 0.9057 0.9637 0.2760 0.028 Uiso 1 1 calc R
H15B H 0.8931 0.7510 0.2589 0.028 Uiso 1 1 calc R
C16 C 1.00723(13) 0.8139(4) 0.34225(15) 0.0246(7) Uani 1 1 d .
H16A H 1.0172 0.6989 0.3716 0.029 Uiso 1 1 calc R
H16B H 1.0305 0.9120 0.3809 0.029 Uiso 1 1 calc R
C17 C 1.05034(14) 0.8089(4) 0.28808(16) 0.0266(7) Uani 1 1 d .
H17A H 1.0383 0.9203 0.2562 0.032 Uiso 1 1 calc R
H17B H 1.0309 0.7049 0.2520 0.032 Uiso 1 1 calc R
C18 C 1.14077(14) 0.7928(4) 0.33560(17) 0.0356(8) Uani 1 1 d .
H18A H 1.1676 0.7818 0.2999 0.053 Uiso 1 1 calc GR
H18B H 1.1523 0.6859 0.3692 0.053 Uiso 1 1 calc GR
H18C H 1.1606 0.9004 0.3683 0.053 Uiso 1 1 calc GR
C19 C 0.83631(13) 0.7171(3) 0.47170(14) 0.0175(6) Uani 1 1 d .
H19A H 0.8064 0.6905 0.5043 0.021 Uiso 1 1 calc R
H19B H 0.8703 0.8241 0.4944 0.021 Uiso 1 1 calc R
C20 C 0.89087(13) 0.5574(3) 0.47658(14) 0.0171(6) Uani 1 1 d .
C21 C 0.97622(13) 0.5771(3) 0.50066(14) 0.0167(6) Uani 1 1 d .
C22 C 0.98340(13) 0.2573(3) 0.47254(13) 0.0156(6) Uani 1 1 d .
H22 H 1.0130 0.1556 0.4684 0.019 Uiso 1 1 calc R
C23 C 0.90288(14) 0.2402(3) 0.45244(14) 0.0165(6) Uani 1 1 d .
H23 H 0.8774 0.1271 0.4350 0.020 Uiso 1 1 calc R
C24 C 0.85742(13) 0.3877(3) 0.45733(14) 0.0171(6) Uani 1 1 d .
C25 C 0.73944(14) 0.2023(4) 0.42136(15) 0.0212(6) Uani 1 1 d .
H25A H 0.7713 0.1125 0.4611 0.025 Uiso 1 1 calc R
H25B H 0.7366 0.1634 0.3696 0.025 Uiso 1 1 calc R
C26 C 0.65542(14) 0.2167(4) 0.41897(15) 0.0228(7) Uani 1 1 d .
H26A H 0.6285 0.3238 0.3876 0.027 Uiso 1 1 calc R
H26B H 0.6241 0.1092 0.3920 0.027 Uiso 1 1 calc R
C27 C 0.65390(15) 0.2316(4) 0.49922(16) 0.0323(8) Uani 1 1 d .
H27A H 0.6839 0.1290 0.5320 0.039 Uiso 1 1 calc R
H27B H 0.6816 0.3439 0.5248 0.039 Uiso 1 1 calc R
C28 C 0.56931(17) 0.2327(5) 0.4956(2) 0.0472(9) Uani 1 1 d .
H28A H 0.5395 0.3351 0.4640 0.071 Uiso 1 1 calc GR
H28B H 0.5718 0.2432 0.5488 0.071 Uiso 1 1 calc GR
H28C H 0.5420 0.1203 0.4717 0.071 Uiso 1 1 calc GR

loop_
_atom_site_aniso_label
_atom_site_aniso_U_11
_atom_site_aniso_U_22
_atom_site_aniso_U_33
_atom_site_aniso_U_23
_atom_site_aniso_U_13
_atom_site_aniso_U_12
O1 0.0125(9) 0.0432(13) 0.0245(11) 0.0025(9) 0.0052(8) 0.0008(8)
O2 0.0176(9) 0.0309(12) 0.0199(10) 0.0004(9) 0.0094(8) 0.0006(8)
O3 0.0167(9) 0.0206(11) 0.0307(11) -0.0017(9) 0.0108(8) -0.0015(8)
C1 0.0168(14) 0.0239(17) 0.0239(15) -0.0048(13) 0.0081(12) 0.0010(11)
C2 0.0205(14) 0.0226(17) 0.0184(14) -0.0017(13) 0.0011(11) 0.0017(12)
C3 0.0192(14) 0.0164(15) 0.0180(14) -0.0054(12) 0.0051(11) 0.0003(11)
C4 0.0207(14) 0.0108(15) 0.0198(14) -0.0037(11) 0.0089(11) 0.0020(10)
C5 0.0181(14) 0.0271(17) 0.0197(15) -0.0003(13) 0.0062(11) 0.0019(12)
C6 0.0193(14) 0.0331(18) 0.0215(15) 0.0009(14) 0.0077(12) -0.0011(12)
C7 0.0240(14) 0.0225(17) 0.0134(14) -0.0010(12) 0.0033(11) 0.0021(12)
C8 0.0208(14) 0.0202(17) 0.0197(15) 0.0011(12) 0.0094(11) 0.0018(11)
C9 0.0166(14) 0.0170(15) 0.0230(15) -0.0046(12) 0.0066(12) -0.0025(11)
C10 0.0170(13) 0.0134(15) 0.0169(14) -0.0033(11) 0.0071(11) -0.0016(10)
C11 0.0187(14) 0.0355(18) 0.0255(16) 0.0052(14) 0.0045(12) 0.0018(12)
C12 0.0166(14) 0.0383(19) 0.0270(16) -0.0003(14) 0.0055(12) 0.0003(12)
C13 0.0203(15) 0.058(2) 0.0342(18) 0.0074(17) 0.0054(13) 0.0006(14)
C14 0.0174(16) 0.105(3) 0.0330(18) -0.002(2) 0.0039(14) -0.0044(17)
C15 0.0283(15) 0.0241(16) 0.0231(15) 0.0030(13) 0.0159(12) 0.0009(12)
C16 0.0209(14) 0.0308(17) 0.0222(15) 0.0002(13) 0.0092(12) -0.0010(12)
C17 0.0221(14) 0.0346(18) 0.0250(15) 0.0031(14) 0.0116(12) -0.0017(13)
C18 0.0233(15) 0.050(2) 0.0355(17) 0.0004(16) 0.0143(13) 0.0015(14)
C19 0.0166(13) 0.0214(16) 0.0152(13) -0.0001(12) 0.0074(11) 0.0016(11)
C20 0.0172(13) 0.0206(16) 0.0128(14) 0.0011(12) 0.0056(11) -0.0003(11)
C21 0.0182(14) 0.0193(15) 0.0125(13) 0.0019(12) 0.0061(11) 0.0014(11)
C22 0.0168(13) 0.0148(15) 0.0149(13) -0.0008(11) 0.0061(11) 0.0005(10)
C23 0.0200(14) 0.0127(15) 0.0149(13) -0.0011(11) 0.0051(11) -0.0021(11)
C24 0.0148(13) 0.0211(16) 0.0145(14) 0.0022(12) 0.0050(11) 0.0001(11)
C25 0.0204(14) 0.0195(16) 0.0233(15) -0.0040(13) 0.0085(11) -0.0061(12)
C26 0.0172(14) 0.0250(16) 0.0251(16) -0.0030(13) 0.0075(12) -0.0034(12)
C27 0.0238(15) 0.043(2) 0.0318(17) 0.0034(15) 0.0130(13) 0.0002(13)
C28 0.0343(18) 0.062(2) 0.057(2) 0.0046(19) 0.0311(17) 0.0009(16)

loop_
_atom_type_symbol
_atom_type_description
_atom_type_scat_dispersion_real
_atom_type_scat_dispersion_imag
_atom_type_scat_source
C C 0.0181 0.0091 'International Tables Vol C Tables 4.2.6.8 and 6.1.1.4'
H H 0.0000 0.0000 'International Tables Vol C Tables 4.2.6.8 and 6.1.1.4'
O O 0.0492 0.0322 'International Tables Vol C Tables 4.2.6.8 and 6.1.1.4'

loop_
_geom_angle_atom_site_label_1
_geom_angle_atom_site_label_2
_geom_angle_atom_site_label_3
_geom_angle
_geom_angle_site_symmetry_1
_geom_angle_site_symmetry_3
C1 O1 C11 117.37(19) . .
C9 O2 C15 117.82(18) . .
C24 O3 C25 117.38(19) . .
O1 C1 C6 114.3(2) . .
C2 C1 O1 125.8(2) . .
C2 C1 C6 119.9(2) . .
C1 C2 H2 119.9 . .
C1 C2 C3 120.2(2) . .
C3 C2 H2 119.9 . .
C2 C3 C4 120.5(2) . .
C7 C3 C2 120.6(2) . .
C7 C3 C4 118.9(2) . .
C3 C4 C10 120.1(2) . .
C5 C4 C3 116.5(2) . .
C5 C4 C10 123.4(2) . .
C4 C5 H5 119.0 . .
C6 C5 C4 122.0(2) . .
C6 C5 H5 119.0 . .
C1 C6 H6 119.6 . .
C5 C6 C1 120.9(2) . .
C5 C6 H6 119.6 . .
C3 C7 H7 119.4 . .
C8 C7 C3 121.3(2) . .
C8 C7 H7 119.4 . .
C7 C8 H8 120.2 . .
C7 C8 C9 119.7(2) . .
C9 C8 H8 120.2 . .
O2 C9 C8 121.9(2) . .
O2 C9 C10 115.5(2) . .
C10 C9 C8 122.5(2) . .
C4 C10 C19 122.5(2) . .
C9 C10 C4 117.6(2) . .
C9 C10 C19 119.7(2) . .
O1 C11 H11A 110.0 . .
O1 C11 H11B 110.0 . .
O1 C11 C12 108.3(2) . .
H11A C11 H11B 108.4 . .
C12 C11 H11A 110.0 . .
C12 C11 H11B 110.0 . .
C11 C12 H12A 109.3 . .
C11 C12 H12B 109.3 . .
C11 C12 C13 111.5(2) . .
H12A C12 H12B 108.0 . .
C13 C12 H12A 109.3 . .
C13 C12 H12B 109.3 . .
C12 C13 H13A 108.7 . .
C12 C13 H13B 108.7 . .
H13A C13 H13B 107.6 . .
C14 C13 C12 114.3(2) . .
C14 C13 H13A 108.7 . .
C14 C13 H13B 108.7 . .
C13 C14 H14A 109.5 . .
C13 C14 H14B 109.5 . .
C13 C14 H14C 109.5 . .
H14A C14 H14B 109.5 . .
H14A C14 H14C 109.5 . .
H14B C14 H14C 109.5 . .
O2 C15 H15A 110.5 . .
O2 C15 H15B 110.5 . .
O2 C15 C16 106.2(2) . .
H15A C15 H15B 108.7 . .
C16 C15 H15A 110.5 . .
C16 C15 H15B 110.5 . .
C15 C16 H16A 108.8 . .
C15 C16 H16B 108.8 . .
C15 C16 C17 114.0(2) . .
H16A C16 H16B 107.7 . .
C17 C16 H16A 108.8 . .
C17 C16 H16B 108.8 . .
C16 C17 H17A 109.6 . .
C16 C17 H17B 109.6 . .
C16 C17 C18 110.3(2) . .
H17A C17 H17B 108.1 . .
C18 C17 H17A 109.6 . .
C18 C17 H17B 109.6 . .
C17 C18 H18A 109.5 . .
C17 C18 H18B 109.5 . .
C17 C18 H18C 109.5 . .
H18A C18 H18B 109.5 . .
H18A C18 H18C 109.5 . .
H18B C18 H18C 109.5 . .
C10 C19 H19A 108.6 . .
C10 C19 H19B 108.6 . .
C10 C19 C20 114.6(2) . .
H19A C19 H19B 107.6 . .
C20 C19 H19A 108.6 . .
C20 C19 H19B 108.6 . .
C21 C20 C19 122.3(2) . .
C24 C20 C19 119.0(2) . .
C24 C20 C21 118.7(2) . .
C20 C21 C21 119.7(3) . 3_766
C22 C21 C20 122.6(2) 3_766 .
C22 C21 C21 117.8(3) 3_766 3_766
C21 C22 H22 119.2 3_766 .
C23 C22 C21 121.6(2) . 3_766
C23 C22 H22 119.2 . .
C22 C23 H23 119.7 . .
C22 C23 C24 120.6(2) . .
C24 C23 H23 119.7 . .
O3 C24 C23 123.0(2) . .
C20 C24 O3 115.6(2) . .
C20 C24 C23 121.3(2) . .
O3 C25 H25A 110.1 . .
O3 C25 H25B 110.1 . .
O3 C25 C26 107.8(2) . .
H25A C25 H25B 108.5 . .
C26 C25 H25A 110.1 . .
C26 C25 H25B 110.1 . .
C25 C26 H26A 108.8 . .
C25 C26 H26B 108.8 . .
H26A C26 H26B 107.7 . .
C27 C26 C25 113.9(2) . .
C27 C26 H26A 108.8 . .
C27 C26 H26B 108.8 . .
C26 C27 H27A 109.0 . .
C26 C27 H27B 109.0 . .
H27A C27 H27B 107.8 . .
C28 C27 C26 112.8(2) . .
C28 C27 H27A 109.0 . .
C28 C27 H27B 109.0 . .
C27 C28 H28A 109.5 . .
C27 C28 H28B 109.5 . .
C27 C28 H28C 109.5 . .
H28A C28 H28B 109.5 . .
H28A C28 H28C 109.5 . .
H28B C28 H28C 109.5 . .

loop_
_geom_bond_atom_site_label_1
_geom_bond_atom_site_label_2
_geom_bond_distance
_geom_bond_site_symmetry_2
O1 C1 1.376(3) .
O1 C11 1.429(3) .
O2 C9 1.381(3) .
O2 C15 1.437(3) .
O3 C24 1.385(3) .
O3 C25 1.431(3) .
C1 C2 1.365(4) .
C1 C6 1.400(4) .
C2 H2 0.9500 .
C2 C3 1.423(3) .
C3 C4 1.425(3) .
C3 C7 1.403(3) .
C4 C5 1.416(3) .
C4 C10 1.435(3) .
C5 H5 0.9500 .
C5 C6 1.365(3) .
C6 H6 0.9500 .
C7 H7 0.9500 .
C7 C8 1.373(3) .
C8 H8 0.9500 .
C8 C9 1.395(3) .
C9 C10 1.388(3) .
C10 C19 1.520(3) .
C11 H11A 0.9900 .
C11 H11B 0.9900 .
C11 C12 1.503(3) .
C12 H12A 0.9900 .
C12 H12B 0.9900 .
C12 C13 1.517(4) .
C13 H13A 0.9900 .
C13 H13B 0.9900 .
C13 C14 1.514(4) .
C14 H14A 0.9800 .
C14 H14B 0.9800 .
C14 H14C 0.9800 .
C15 H15A 0.9900 .
C15 H15B 0.9900 .
C15 C16 1.514(3) .
C16 H16A 0.9900 .
C16 H16B 0.9900 .
C16 C17 1.517(3) .
C17 H17A 0.9900 .
C17 H17B 0.9900 .
C17 C18 1.524(3) .
C18 H18A 0.9800 .
C18 H18B 0.9800 .
C18 H18C 0.9800 .
C19 H19A 0.9900 .
C19 H19B 0.9900 .
C19 C20 1.526(3) .
C20 C21 1.440(3) .
C20 C24 1.381(4) .
C21 C21 1.442(5) 3_766
C21 C22 1.415(3) 3_766
C22 C21 1.415(3) 3_766
C22 H22 0.9500 .
C22 C23 1.364(3) .
C23 H23 0.9500 .
C23 C24 1.399(3) .
C25 H25A 0.9900 .
C25 H25B 0.9900 .
C25 C26 1.519(3) .
C26 H26A 0.9900 .
C26 H26B 0.9900 .
C26 C27 1.517(4) .
C27 H27A 0.9900 .
C27 H27B 0.9900 .
C27 C28 1.517(3) .
C28 H28A 0.9800 .
C28 H28B 0.9800 .
C28 H28C 0.9800 .
